data_1561267
loop_
_publ_author_name
'Yuan, Fei'
'Yuan, Chun-Mei'
'Hu, Huai-Ming'
'Wang, Ting-Ting'
'Zhou, Chun-Sheng'

_publ_section_title
;
 Structural diversity of a series of terpyridyl carboxylate coordination
 polymers: Luminescent sensor and magnetic properties
;
_journal_name_full 'Journal of Solid State Chemistry'
_journal_page_first 588
_journal_page_last 601
_journal_paper_doi 10.1016/j.jssc.2017.11.023
_journal_volume 258
_journal_year 2018
_chemical_formula_sum 'C37 H21 Cd2 N8 O8'
_chemical_formula_weight 930.42
_space_group_IT_number 2
_space_group_name_Hall '-P 1'
_space_group_name_H-M_alt 'P -1'
_symmetry_cell_setting triclinic
_symmetry_space_group_name_H-M 'P -1'
_atom_sites_solution_hydrogens geom
_atom_sites_solution_primary direct
_atom_sites_solution_secondary difmap
_cell_angle_alpha 111.292(2)
_cell_angle_beta 100.708(2)
_cell_angle_gamma 93.667(2)
_cell_formula_units_Z 2
_cell_length_a 9.1479(11)
_cell_length_b 13.4495(17)
_cell_length_c 15.0069(19)
_cell_measurement_reflns_used 3020
_cell_measurement_temperature 296(2)
_cell_measurement_theta_max 26.20
_cell_measurement_theta_min 2.44
_cell_volume 1672.9(4)
_computing_cell_refinement 'Bruker SAINT'
_computing_data_collection 'Bruker APEX2'
_computing_data_reduction 'Bruker SAINT'
_computing_molecular_graphics 'Bruker SHELXTL'
_computing_publication_material 'Bruker SHELXTL'
_computing_structure_refinement 'SHELXL-97 (Sheldrick, 1997)'
_computing_structure_solution 'SHELXS-97 (Sheldrick, 1990)'
_diffrn_ambient_temperature 296(2)
_diffrn_measured_fraction_theta_full 0.985
_diffrn_measured_fraction_theta_max 0.985
_diffrn_measurement_device_type 'Bruker APEX-II CCD'
_diffrn_measurement_method '\f and \w scans'
_diffrn_radiation_monochromator graphite
_diffrn_radiation_source 'fine-focus sealed tube'
_diffrn_radiation_type MoK\a
_diffrn_radiation_wavelength 0.71073
_diffrn_reflns_av_R_equivalents 0.0230
_diffrn_reflns_av_sigmaI/netI 0.0489
_diffrn_reflns_limit_h_max 10
_diffrn_reflns_limit_h_min -10
_diffrn_reflns_limit_k_max 14
_diffrn_reflns_limit_k_min -16
_diffrn_reflns_limit_l_max 17
_diffrn_reflns_limit_l_min -14
_diffrn_reflns_number 8335
_diffrn_reflns_theta_full 25.04
_diffrn_reflns_theta_max 25.04
_diffrn_reflns_theta_min 1.49
_diffrn_standards_decay_% 0
_diffrn_standards_interval_count 0
_diffrn_standards_interval_time 0
_diffrn_standards_number 0
_exptl_absorpt_coefficient_mu 1.341
_exptl_absorpt_correction_T_max 0.809
_exptl_absorpt_correction_T_min 0.746
_exptl_absorpt_correction_type multi-scan
_exptl_absorpt_process_details SADABS
_exptl_crystal_colour colorless
_exptl_crystal_density_diffrn 1.847
_exptl_crystal_density_method 'not measured'
_exptl_crystal_description rod
_exptl_crystal_F_000 918
_exptl_crystal_size_max 0.24
_exptl_crystal_size_mid 0.18
_exptl_crystal_size_min 0.15
_refine_diff_density_max 1.043
_refine_diff_density_min -0.927
_refine_diff_density_rms 0.103
_refine_ls_extinction_method none
_refine_ls_goodness_of_fit_ref 1.023
_refine_ls_hydrogen_treatment mixed
_refine_ls_matrix_type full
_refine_ls_number_parameters 514
_refine_ls_number_reflns 5819
_refine_ls_number_restraints 0
_refine_ls_restrained_S_all 1.023
_refine_ls_R_factor_all 0.0574
_refine_ls_R_factor_gt 0.0435
_refine_ls_shift/su_max 0.000
_refine_ls_shift/su_mean 0.000
_refine_ls_structure_factor_coef Fsqd
_refine_ls_weighting_details 'calc w=1/[\s^2^(Fo^2^)+(0.0695P)^2^+2.1540P] where P=(Fo^2^+2Fc^2^)/3'
_refine_ls_weighting_scheme calc
_refine_ls_wR_factor_gt 0.1151
_refine_ls_wR_factor_ref 0.1281
_reflns_number_gt 4610
_reflns_number_total 5819
_reflns_threshold_expression >2sigma(I)
_cod_data_source_file JSSC-2018-258-588.cif
_cod_data_source_block nw1799_0m
_cod_depositor_comments
;
The following automatic conversions were performed:

data item '_exptl_absorpt_correction_type' value 'MULTI-SCAN' was
changed to 'multi-scan' in accordance with the built-in table derived
from the CIF Core dictionary named 'cif_core.dic' version 2.4.5 last
updated on 2014-11-21.

data item '_symmetry_cell_setting' value 'Triclinic' was changed to
'triclinic' in accordance with the built-in table derived from the
CIF Core dictionary named 'cif_core.dic' version 2.4.5 last updated
on 2014-11-21.

Automatic conversion script
Id: cif_fix_values 8369 2020-08-20 11:38:08Z andrius 
;
_cod_original_sg_symbol_H-M P-1
_cod_database_code 1561267

loop_
_symmetry_equiv_pos_as_xyz
'x, y, z'
'-x, -y, -z'

loop_
_atom_site_label
_atom_site_type_symbol
_atom_site_fract_x
_atom_site_fract_y
_atom_site_fract_z
_atom_site_U_iso_or_equiv
_atom_site_adp_type
_atom_site_occupancy
_atom_site_symmetry_multiplicity
_atom_site_calc_flag
_atom_site_refinement_flags
_atom_site_disorder_assembly
_atom_site_disorder_group
Cd1 Cd 0.20775(4) 0.07578(3) 0.05907(3) 0.02697(14) Uani 0.85 1 d P . .
Cd1' Cd 0.2203(4) -0.0117(3) -0.0165(2) 0.0667(10) Uani 0.15 1 d P . .
Cd2 Cd 0.22066(5) 0.48968(3) 0.48394(3) 0.03522(16) Uani 0.85 1 d P . .
Cd2' Cd 0.2050(4) 0.5741(3) 0.5591(2) 0.0573(8) Uani 0.15 1 d P . .
N1 N 0.2978(5) 0.4507(4) -0.3821(3) 0.0386(10) Uani 1 1 d . . .
N2 N 0.6052(5) 0.4215(3) -0.0825(3) 0.0330(10) Uani 1 1 d . . .
N3 N 1.0665(6) 0.6159(4) 0.1818(4) 0.0552(14) Uani 1 1 d . . .
N4 N 0.3132(5) -0.0269(4) 0.1363(3) 0.0408(11) Uani 1 1 d . . .
N5 N 0.6074(5) -0.0842(3) 0.4228(3) 0.0336(10) Uani 1 1 d . . .
N6 N 1.0622(6) 0.1075(4) 0.6896(4) 0.0582(14) Uani 1 1 d . . .
N7 N 0.1760(5) 0.2087(4) 0.1961(3) 0.0419(11) Uani 1 1 d . . .
N8 N 0.1800(5) 0.3424(4) 0.3447(3) 0.0417(11) Uani 1 1 d . . .
O1 O 0.2418(5) 0.1504(4) -0.0503(3) 0.0649(13) Uani 1 1 d . . .
O2 O 0.4356(5) 0.1719(4) 0.0675(4) 0.0724(15) Uani 1 1 d . . .
O3 O 0.2522(5) -0.3820(4) 0.4214(4) 0.0641(13) Uani 1 1 d . . .
O4 O 0.4502(5) -0.3784(4) 0.5303(3) 0.0604(12) Uani 1 1 d . . .
O5 O -0.0597(5) 0.0740(3) 0.0593(3) 0.0553(11) Uani 1 1 d . . .
O6 O -0.2257(5) 0.1459(4) 0.1477(3) 0.0624(13) Uani 1 1 d . . .
O7 O -0.2226(5) 0.2896(4) 0.3033(4) 0.0652(13) Uani 1 1 d . . .
O8 O -0.0507(6) 0.4068(4) 0.4316(3) 0.0693(14) Uani 1 1 d . . .
C1 C 0.2238(6) 0.3727(5) -0.3646(4) 0.0465(14) Uani 1 1 d . . .
H1 H 0.1311 0.3382 -0.4061 0.056 Uiso 1 1 calc R . .
C2 C 0.2770(6) 0.3414(5) -0.2894(4) 0.0426(14) Uani 1 1 d . . .
H2 H 0.2225 0.2852 -0.2821 0.051 Uiso 1 1 calc R . .
C3 C 0.4108(5) 0.3926(4) -0.2243(4) 0.0308(11) Uani 1 1 d . . .
C4 C 0.4856(6) 0.4749(4) -0.2403(4) 0.0445(14) Uani 1 1 d . . .
H4 H 0.5759 0.5130 -0.1977 0.053 Uiso 1 1 calc R . .
C5 C 0.4271(7) 0.5008(5) -0.3193(4) 0.0468(15) Uani 1 1 d . . .
H5 H 0.4805 0.5558 -0.3291 0.056 Uiso 1 1 calc R . .
C6 C 0.4736(6) 0.3641(4) -0.1394(4) 0.0340(12) Uani 1 1 d . . .
C7 C 0.3979(6) 0.2832(4) -0.1190(4) 0.0340(12) Uani 1 1 d . . .
H7 H 0.3075 0.2434 -0.1601 0.041 Uiso 1 1 calc R . .
C8 C 0.4598(6) 0.2645(4) -0.0380(4) 0.0363(12) Uani 1 1 d . . .
C9 C 0.5969(6) 0.3231(4) 0.0207(4) 0.0375(12) Uani 1 1 d . . .
H9 H 0.6418 0.3105 0.0757 0.045 Uiso 1 1 calc R . .
C10 C 0.6657(6) 0.4009(4) -0.0045(4) 0.0332(11) Uani 1 1 d . . .
C11 C 1.0266(7) 0.5238(6) 0.1906(5) 0.0587(17) Uani 1 1 d . . .
H11 H 1.0869 0.5078 0.2394 0.070 Uiso 1 1 calc R . .
C12 C 0.9009(7) 0.4497(5) 0.1321(5) 0.0500(15) Uani 1 1 d . . .
H12 H 0.8785 0.3867 0.1421 0.060 Uiso 1 1 calc R . .
C13 C 0.8089(6) 0.4712(4) 0.0583(4) 0.0372(12) Uani 1 1 d . . .
C14 C 0.8523(6) 0.5661(4) 0.0475(4) 0.0405(13) Uani 1 1 d . . .
H14 H 0.7966 0.5831 -0.0022 0.049 Uiso 1 1 calc R . .
C15 C 0.9769(7) 0.6348(5) 0.1098(5) 0.0502(15) Uani 1 1 d . . .
H15 H 1.0013 0.6987 0.1017 0.060 Uiso 1 1 calc R . .
C16 C 0.3751(7) 0.1899(5) -0.0044(5) 0.0476(15) Uani 1 1 d . . .
C17 C 0.2357(7) -0.1080(5) 0.1457(4) 0.0477(15) Uani 1 1 d . . .
H17 H 0.1424 -0.1380 0.1033 0.057 Uiso 1 1 calc R . .
C18 C 0.2864(6) -0.1499(5) 0.2152(4) 0.0459(14) Uani 1 1 d . . .
H18 H 0.2279 -0.2070 0.2187 0.055 Uiso 1 1 calc R . .
C19 C 0.4234(6) -0.1071(4) 0.2790(4) 0.0324(11) Uani 1 1 d . . .
C20 C 0.5076(7) -0.0265(5) 0.2658(5) 0.0520(16) Uani 1 1 d . . .
H20 H 0.6035 0.0025 0.3050 0.062 Uiso 1 1 calc R . .
C21 C 0.4496(7) 0.0105(5) 0.1949(5) 0.0529(16) Uani 1 1 d . . .
H21 H 0.5085 0.0645 0.1871 0.063 Uiso 1 1 calc R . .
C22 C 0.4805(5) -0.1420(4) 0.3608(4) 0.0311(11) Uani 1 1 d . . .
C23 C 0.4042(6) -0.2275(4) 0.3737(4) 0.0349(12) Uani 1 1 d . . .
H23 H 0.3159 -0.2670 0.3294 0.042 Uiso 1 1 calc R . .
C24 C 0.4626(6) -0.2517(4) 0.4535(4) 0.0358(12) Uani 1 1 d . . .
C25 C 0.5949(6) -0.1922(4) 0.5171(4) 0.0375(12) Uani 1 1 d . . .
H25 H 0.6362 -0.2074 0.5714 0.045 Uiso 1 1 calc R . .
C26 C 0.6658(6) -0.1087(4) 0.4988(4) 0.0344(12) Uani 1 1 d . . .
C27 C 0.9719(8) 0.1268(5) 0.6200(5) 0.0613(18) Uani 1 1 d . . .
H27 H 0.9954 0.1918 0.6136 0.074 Uiso 1 1 calc R . .
C28 C 0.8461(6) 0.0592(5) 0.5561(5) 0.0463(14) Uani 1 1 d . . .
H28 H 0.7893 0.0782 0.5082 0.056 Uiso 1 1 calc R . .
C29 C 0.8054(6) -0.0373(4) 0.5642(4) 0.0368(12) Uani 1 1 d . . .
C30 C 0.8981(7) -0.0600(5) 0.6359(5) 0.0535(16) Uani 1 1 d . . .
H30 H 0.8774 -0.1244 0.6440 0.064 Uiso 1 1 calc R . .
C31 C 1.0224(7) 0.0143(6) 0.6958(5) 0.0625(19) Uani 1 1 d . . .
H31 H 1.0825 -0.0027 0.7439 0.075 Uiso 1 1 calc R . .
C32 C 0.3842(7) -0.3427(5) 0.4707(4) 0.0431(13) Uani 1 1 d . . .
C33 C -0.0962(7) 0.1406(5) 0.1351(4) 0.0463(14) Uani 1 1 d . . .
C34 C 0.0262(6) 0.2140(4) 0.2091(4) 0.0363(12) Uani 1 1 d . . .
C35 C 0.0290(6) 0.2954(4) 0.2982(4) 0.0399(13) Uani 1 1 d . . .
C36 C -0.0895(8) 0.3320(5) 0.3465(5) 0.0515(16) Uani 1 1 d . . .
C37 C 0.2560(7) 0.2860(5) 0.2797(5) 0.0515(16) Uani 1 1 d . . .
H37 H 0.3602 0.2998 0.2920 0.062 Uiso 1 1 calc R . .

loop_
_atom_site_aniso_label
_atom_site_aniso_U_11
_atom_site_aniso_U_22
_atom_site_aniso_U_33
_atom_site_aniso_U_23
_atom_site_aniso_U_13
_atom_site_aniso_U_12
Cd1 0.0289(2) 0.0280(2) 0.0239(2) 0.01303(19) 0.00166(17) -0.00374(16)
Cd1' 0.092(3) 0.055(2) 0.0417(19) 0.0154(17) 0.0035(18) -0.0159(19)
Cd2 0.0529(3) 0.0276(3) 0.0194(2) 0.00981(19) -0.0007(2) -0.0135(2)
Cd2' 0.061(2) 0.059(2) 0.0471(19) 0.0213(17) 0.0046(15) -0.0067(16)
N1 0.039(2) 0.041(3) 0.039(3) 0.023(2) 0.005(2) -0.002(2)
N2 0.036(2) 0.034(2) 0.030(2) 0.015(2) 0.0068(19) 0.0004(19)
N3 0.049(3) 0.058(3) 0.050(3) 0.021(3) -0.005(2) -0.010(2)
N4 0.042(3) 0.044(3) 0.043(3) 0.028(2) 0.004(2) -0.001(2)
N5 0.035(2) 0.032(2) 0.034(2) 0.016(2) 0.0039(19) -0.0005(18)
N6 0.051(3) 0.060(4) 0.059(4) 0.030(3) -0.005(3) -0.016(3)
N7 0.047(3) 0.035(3) 0.037(3) 0.012(2) 0.000(2) -0.003(2)
N8 0.056(3) 0.033(2) 0.028(2) 0.010(2) -0.004(2) -0.003(2)
O1 0.054(3) 0.090(4) 0.063(3) 0.055(3) -0.001(2) -0.021(2)
O2 0.044(2) 0.114(4) 0.090(4) 0.083(4) 0.003(2) -0.006(3)
O3 0.053(3) 0.075(3) 0.070(3) 0.051(3) -0.009(2) -0.024(2)
O4 0.060(3) 0.069(3) 0.064(3) 0.049(3) -0.001(2) -0.008(2)
O5 0.062(3) 0.049(2) 0.037(2) 0.000(2) 0.006(2) 0.002(2)
O6 0.042(2) 0.064(3) 0.056(3) -0.003(2) 0.005(2) 0.006(2)
O7 0.054(3) 0.059(3) 0.061(3) -0.001(2) 0.010(2) 0.007(2)
O8 0.100(4) 0.052(3) 0.039(3) -0.003(2) 0.013(3) 0.017(3)
C1 0.041(3) 0.059(4) 0.038(3) 0.027(3) -0.002(3) -0.014(3)
C2 0.044(3) 0.045(3) 0.040(3) 0.026(3) 0.001(3) -0.011(3)
C3 0.033(3) 0.035(3) 0.027(3) 0.015(2) 0.007(2) -0.001(2)
C4 0.044(3) 0.041(3) 0.041(3) 0.020(3) -0.009(3) -0.016(3)
C5 0.054(4) 0.044(3) 0.047(4) 0.032(3) -0.002(3) -0.010(3)
C6 0.035(3) 0.034(3) 0.032(3) 0.014(2) 0.005(2) 0.000(2)
C7 0.032(3) 0.036(3) 0.037(3) 0.017(2) 0.009(2) 0.001(2)
C8 0.033(3) 0.045(3) 0.039(3) 0.025(3) 0.010(2) 0.003(2)
C9 0.038(3) 0.047(3) 0.034(3) 0.022(3) 0.008(2) 0.005(2)
C10 0.034(3) 0.035(3) 0.032(3) 0.016(2) 0.006(2) 0.005(2)
C11 0.052(4) 0.068(5) 0.046(4) 0.026(4) -0.015(3) -0.004(3)
C12 0.050(3) 0.050(4) 0.050(4) 0.028(3) -0.004(3) -0.002(3)
C13 0.031(3) 0.045(3) 0.032(3) 0.013(3) 0.002(2) 0.002(2)
C14 0.040(3) 0.045(3) 0.035(3) 0.017(3) 0.003(2) 0.002(3)
C15 0.048(3) 0.049(4) 0.048(4) 0.018(3) 0.002(3) -0.007(3)
C16 0.041(3) 0.061(4) 0.049(4) 0.035(3) 0.005(3) -0.001(3)
C17 0.043(3) 0.051(4) 0.047(4) 0.027(3) -0.006(3) -0.008(3)
C18 0.049(3) 0.044(3) 0.044(3) 0.027(3) -0.006(3) -0.012(3)
C19 0.034(3) 0.033(3) 0.031(3) 0.016(2) 0.002(2) 0.002(2)
C20 0.043(3) 0.062(4) 0.056(4) 0.042(4) -0.010(3) -0.012(3)
C21 0.043(3) 0.060(4) 0.065(4) 0.044(4) 0.000(3) -0.007(3)
C22 0.037(3) 0.025(3) 0.034(3) 0.015(2) 0.008(2) 0.001(2)
C23 0.031(3) 0.034(3) 0.036(3) 0.014(2) 0.001(2) -0.003(2)
C24 0.040(3) 0.031(3) 0.040(3) 0.021(2) 0.007(2) 0.002(2)
C25 0.040(3) 0.038(3) 0.038(3) 0.023(3) 0.000(2) 0.000(2)
C26 0.039(3) 0.033(3) 0.033(3) 0.015(2) 0.006(2) 0.005(2)
C27 0.062(4) 0.055(4) 0.061(4) 0.030(4) -0.007(3) -0.018(3)
C28 0.045(3) 0.047(3) 0.048(4) 0.028(3) -0.003(3) -0.008(3)
C29 0.036(3) 0.038(3) 0.032(3) 0.012(2) 0.003(2) -0.003(2)
C30 0.053(4) 0.054(4) 0.057(4) 0.035(3) -0.005(3) -0.003(3)
C31 0.052(4) 0.071(5) 0.057(4) 0.035(4) -0.020(3) -0.010(3)
C32 0.047(3) 0.043(3) 0.042(3) 0.024(3) 0.007(3) -0.006(3)
C33 0.051(4) 0.045(3) 0.034(3) 0.010(3) 0.001(3) 0.006(3)
C34 0.045(3) 0.027(3) 0.033(3) 0.010(2) 0.005(2) 0.002(2)
C35 0.051(3) 0.034(3) 0.032(3) 0.014(2) 0.001(3) -0.001(2)
C36 0.062(4) 0.042(3) 0.052(4) 0.016(3) 0.019(3) 0.011(3)
C37 0.044(3) 0.048(4) 0.055(4) 0.018(3) 0.002(3) -0.011(3)

loop_
_atom_type_symbol
_atom_type_description
_atom_type_scat_dispersion_real
_atom_type_scat_dispersion_imag
_atom_type_scat_source
C C 0.0033 0.0016 'International Tables Vol C Tables 4.2.6.8 and 6.1.1.4'
H H 0.0000 0.0000 'International Tables Vol C Tables 4.2.6.8 and 6.1.1.4'
Cd Cd -0.8075 1.2024 'International Tables Vol C Tables 4.2.6.8 and 6.1.1.4'
N N 0.0061 0.0033 'International Tables Vol C Tables 4.2.6.8 and 6.1.1.4'
O O 0.0106 0.0060 'International Tables Vol C Tables 4.2.6.8 and 6.1.1.4'

loop_
_geom_angle_atom_site_label_1
_geom_angle_atom_site_label_2
_geom_angle_atom_site_label_3
_geom_angle
_geom_angle_site_symmetry_1
_geom_angle_site_symmetry_3
Cd1' Cd1 N4 78.3(2) . .
Cd1' Cd1 N7 172.32(19) . .
N4 Cd1 N7 95.96(17) . .
Cd1' Cd1 O1 79.6(2) . .
N4 Cd1 O1 142.08(17) . .
N7 Cd1 O1 107.90(18) . .
Cd1' Cd1 O5 40.8(2) . 2
N4 Cd1 O5 90.14(16) . 2
N7 Cd1 O5 135.18(16) . 2
O1 Cd1 O5 92.92(17) . 2
Cd1' Cd1 O2 94.7(2) . .
N4 Cd1 O2 95.14(16) . .
N7 Cd1 O2 90.93(19) . .
O1 Cd1 O2 56.46(15) . .
O5 Cd1 O2 132.78(18) 2 .
Cd1' Cd1 O5 107.20(19) . .
N4 Cd1 O5 111.23(16) . .
N7 Cd1 O5 69.87(15) . .
O1 Cd1 O5 104.58(16) . .
O5 Cd1 O5 66.58(17) 2 .
O2 Cd1 O5 148.36(17) . .
Cd1 Cd1' O5 104.8(3) . 2
Cd1 Cd1' C33 142.7(3) . 2
O5 Cd1' C33 38.6(2) 2 2
Cd1 Cd1' O6 174.0(3) . 2
O5 Cd1' O6 72.6(2) 2 2
C33 Cd1' O6 34.1(2) 2 2
Cd1 Cd1' N4 68.34(18) . .
O5 Cd1' N4 108.2(3) 2 .
C33 Cd1' N4 121.3(3) 2 .
O6 Cd1' N4 117.5(2) 2 .
Cd1 Cd1' O1 67.46(19) . .
O5 Cd1' O1 111.0(3) 2 .
C33 Cd1' O1 112.2(3) 2 .
O6 Cd1' O1 108.1(2) 2 .
N4 Cd1' O1 126.4(2) . .
Cd2' Cd2 N8 164.6(2) . .
Cd2' Cd2 N1 74.26(19) . 1_556
N8 Cd2 N1 111.86(16) . 1_556
Cd2' Cd2 O3 81.3(2) . 1_565
N8 Cd2 O3 99.11(17) . 1_565
N1 Cd2 O3 142.69(16) 1_556 1_565
Cd2' Cd2 O8 33.25(19) . 2_566
N8 Cd2 O8 131.37(17) . 2_566
N1 Cd2 O8 87.37(17) 1_556 2_566
O3 Cd2 O8 87.34(18) 1_565 2_566
Cd2' Cd2 O4 73.48(19) . 1_565
N8 Cd2 O4 119.45(17) . 1_565
N1 Cd2 O4 91.00(15) 1_556 1_565
O3 Cd2 O4 54.68(14) 1_565 1_565
O8 Cd2 O4 103.58(17) 2_566 1_565
Cd2' Cd2 O8 96.00(17) . .
N8 Cd2 O8 69.18(16) . .
N1 Cd2 O8 101.05(16) 1_556 .
O3 Cd2 O8 109.31(16) 1_565 .
O8 Cd2 O8 63.31(18) 2_566 .
O4 Cd2 O8 161.36(16) 1_565 .
Cd2' Cd2 C32 75.85(19) . 1_565
N8 Cd2 C32 111.49(17) . 1_565
N1 Cd2 C32 117.09(17) 1_556 1_565
O3 Cd2 C32 27.49(16) 1_565 1_565
O8 Cd2 C32 96.17(18) 2_566 1_565
O4 Cd2 C32 27.19(15) 1_565 1_565
O8 Cd2 C32 136.17(17) . 1_565
Cd2 Cd2' O8 117.4(3) . 2_566
Cd2 Cd2' C36 155.0(3) . 2_566
O8 Cd2' C36 38.5(3) 2_566 2_566
Cd2 Cd2' O7 168.8(3) . 2_566
O8 Cd2' O7 72.8(3) 2_566 2_566
C36 Cd2' O7 34.5(2) 2_566 2_566
Cd2 Cd2' N1 72.07(19) . 1_556
O8 Cd2' N1 115.6(3) 2_566 1_556
C36 Cd2' N1 109.1(3) 2_566 1_556
O7 Cd2' N1 99.9(2) 2_566 1_556
Cd2 Cd2' O3 66.53(18) . 1_565
O8 Cd2' O3 107.6(3) 2_566 1_565
C36 Cd2' O3 120.2(3) 2_566 1_565
O7 Cd2' O3 116.1(2) 2_566 1_565
N1 Cd2' O3 130.1(2) 1_556 1_565
Cd2 Cd2' O4 75.52(19) . 1_565
O8 Cd2' O4 152.6(3) 2_566 1_565
C36 Cd2' O4 128.7(3) 2_566 1_565
O7 Cd2' O4 97.2(2) 2_566 1_565
N1 Cd2' O4 91.00(19) 1_556 1_565
O3 Cd2' O4 53.04(16) 1_565 1_565
Cd2 Cd2' C32 76.07(19) . 1_565
O8 Cd2' C32 128.1(3) 2_566 1_565
C36 Cd2' C32 121.9(3) 2_566 1_565
O7 Cd2' C32 101.4(2) 2_566 1_565
N1 Cd2' C32 116.2(2) 1_556 1_565
O3 Cd2' C32 27.68(16) 1_565 1_565
O4 Cd2' C32 27.24(16) 1_565 1_565
C5 N1 C1 116.6(5) . .
C5 N1 Cd2 120.1(3) . 1_554
C1 N1 Cd2 123.1(4) . 1_554
C5 N1 Cd2' 105.6(4) . 1_554
C1 N1 Cd2' 129.4(4) . 1_554
Cd2 N1 Cd2' 33.68(11) 1_554 1_554
C10 N2 C6 118.7(4) . .
C11 N3 C15 115.6(5) . .
C17 N4 C21 116.6(5) . .
C17 N4 Cd1 123.4(4) . .
C21 N4 Cd1 118.0(4) . .
C17 N4 Cd1' 112.2(4) . .
C21 N4 Cd1' 127.7(4) . .
Cd1 N4 Cd1' 33.33(11) . .
C26 N5 C22 119.7(4) . .
C27 N6 C31 114.4(5) . .
C37 N7 C34 102.3(5) . .
C37 N7 Cd1 140.9(4) . .
C34 N7 Cd1 116.6(3) . .
C37 N8 C35 102.6(5) . .
C37 N8 Cd2 139.3(4) . .
C35 N8 Cd2 117.5(4) . .
C16 O1 Cd1 91.8(4) . .
C16 O1 Cd1' 99.7(4) . .
Cd1 O1 Cd1' 32.91(10) . .
C16 O2 Cd1 89.2(4) . .
C32 O3 Cd2 96.2(4) . 1_545
C32 O3 Cd2' 87.9(4) . 1_545
Cd2 O3 Cd2' 32.13(10) 1_545 1_545
C32 O4 Cd2' 88.2(4) . 1_545
C32 O4 Cd2 87.2(3) . 1_545
Cd2' O4 Cd2 31.00(10) 1_545 1_545
C33 O5 Cd1' 92.9(4) . 2
C33 O5 Cd1 126.8(4) . 2
Cd1' O5 Cd1 34.44(17) 2 2
C33 O5 Cd1 117.8(4) . .
Cd1' O5 Cd1 147.6(3) 2 .
Cd1 O5 Cd1 113.42(17) 2 .
C33 O6 Cd1' 68.9(3) . 2
C36 O7 Cd2' 66.6(4) . 2_566
C36 O8 Cd2' 95.4(5) . 2_566
C36 O8 Cd2 124.3(4) . 2_566
Cd2' O8 Cd2 29.33(16) 2_566 2_566
C36 O8 Cd2 115.5(4) . .
Cd2' O8 Cd2 145.1(3) 2_566 .
Cd2 O8 Cd2 116.69(17) 2_566 .
N1 C1 C2 123.6(5) . .
N1 C1 H1 118.2 . .
C2 C1 H1 118.2 . .
C1 C2 C3 120.2(5) . .
C1 C2 H2 119.9 . .
C3 C2 H2 119.9 . .
C2 C3 C4 116.5(5) . .
C2 C3 C6 123.0(4) . .
C4 C3 C6 120.6(5) . .
C5 C4 C3 120.3(5) . .
C5 C4 H4 119.8 . .
C3 C4 H4 119.8 . .
N1 C5 C4 122.8(5) . .
N1 C5 H5 118.6 . .
C4 C5 H5 118.6 . .
N2 C6 C7 122.0(5) . .
N2 C6 C3 115.9(4) . .
C7 C6 C3 122.0(5) . .
C8 C7 C6 118.6(5) . .
C8 C7 H7 120.7 . .
C6 C7 H7 120.7 . .
C7 C8 C9 119.5(5) . .
C7 C8 C16 121.2(5) . .
C9 C8 C16 119.0(5) . .
C10 C9 C8 118.7(5) . .
C10 C9 H9 120.7 . .
C8 C9 H9 120.7 . .
N2 C10 C9 122.5(5) . .
N2 C10 C13 115.9(4) . .
C9 C10 C13 121.5(5) . .
N3 C11 C12 124.5(6) . .
N3 C11 H11 117.8 . .
C12 C11 H11 117.8 . .
C11 C12 C13 119.0(6) . .
C11 C12 H12 120.5 . .
C13 C12 H12 120.5 . .
C14 C13 C12 116.6(5) . .
C14 C13 C10 119.8(5) . .
C12 C13 C10 123.5(5) . .
C15 C14 C13 120.1(5) . .
C15 C14 H14 120.0 . .
C13 C14 H14 120.0 . .
N3 C15 C14 124.3(6) . .
N3 C15 H15 117.9 . .
C14 C15 H15 117.9 . .
O2 C16 O1 122.3(5) . .
O2 C16 C8 119.8(5) . .
O1 C16 C8 117.9(5) . .
N4 C17 C18 123.5(5) . .
N4 C17 H17 118.3 . .
C18 C17 H17 118.3 . .
C19 C18 C17 119.6(5) . .
C19 C18 H18 120.2 . .
C17 C18 H18 120.2 . .
C18 C19 C20 116.9(5) . .
C18 C19 C22 122.8(5) . .
C20 C19 C22 120.2(5) . .
C21 C20 C19 119.8(5) . .
C21 C20 H20 120.1 . .
C19 C20 H20 120.1 . .
N4 C21 C20 123.4(5) . .
N4 C21 H21 118.3 . .
C20 C21 H21 118.3 . .
N5 C22 C23 122.0(5) . .
N5 C22 C19 115.5(4) . .
C23 C22 C19 122.5(5) . .
C24 C23 C22 118.5(5) . .
C24 C23 H23 120.8 . .
C22 C23 H23 120.8 . .
C23 C24 C25 119.2(5) . .
C23 C24 C32 120.4(5) . .
C25 C24 C32 120.4(5) . .
C24 C25 C26 119.1(5) . .
C24 C25 H25 120.5 . .
C26 C25 H25 120.5 . .
N5 C26 C25 121.5(5) . .
N5 C26 C29 114.9(4) . .
C25 C26 C29 123.5(5) . .
N6 C27 C28 125.7(6) . .
N6 C27 H27 117.1 . .
C28 C27 H27 117.1 . .
C27 C28 C29 119.1(6) . .
C27 C28 H28 120.5 . .
C29 C28 H28 120.5 . .
C30 C29 C28 116.5(5) . .
C30 C29 C26 123.9(5) . .
C28 C29 C26 119.6(5) . .
C29 C30 C31 119.3(6) . .
C29 C30 H30 120.4 . .
C31 C30 H30 120.4 . .
N6 C31 C30 125.0(6) . .
N6 C31 H31 117.5 . .
C30 C31 H31 117.5 . .
O4 C32 O3 121.9(5) . .
O4 C32 C24 120.4(5) . .
O3 C32 C24 117.8(5) . .
O4 C32 Cd2' 64.6(3) . 1_545
O3 C32 Cd2' 64.4(3) . 1_545
C24 C32 Cd2' 153.7(4) . 1_545
O4 C32 Cd2 65.6(3) . 1_545
O3 C32 Cd2 56.3(3) . 1_545
C24 C32 Cd2 173.8(4) . 1_545
Cd2' C32 Cd2 28.08(9) 1_545 1_545
O6 C33 O5 125.2(6) . .
O6 C33 C34 119.3(5) . .
O5 C33 C34 115.5(5) . .
O6 C33 Cd1' 76.9(4) . 2
O5 C33 Cd1' 48.5(3) . 2
C34 C33 Cd1' 163.1(5) . 2
C35 C34 N7 108.6(5) . .
C35 C34 C33 131.4(5) . .
N7 C34 C33 120.0(5) . .
C34 C35 N8 108.9(5) . .
C34 C35 C36 130.9(5) . .
N8 C35 C36 120.1(5) . .
O7 C36 O8 124.7(6) . .
O7 C36 C35 118.9(6) . .
O8 C36 C35 116.4(6) . .
O7 C36 Cd2' 78.9(4) . 2_566
O8 C36 Cd2' 46.1(3) . 2_566
C35 C36 Cd2' 161.3(5) . 2_566
N8 C37 N7 117.5(5) . .
N8 C37 H37 121.2 . .
N7 C37 H37 121.2 . .

loop_
_geom_bond_atom_site_label_1
_geom_bond_atom_site_label_2
_geom_bond_distance
_geom_bond_site_symmetry_2
Cd1 Cd1' 1.335(4) .
Cd1 N4 2.258(4) .
Cd1 N7 2.264(5) .
Cd1 O1 2.268(4) .
Cd1 O5 2.282(4) 2
Cd1 O2 2.339(4) .
Cd1 O5 2.446(4) .
Cd1' O5 1.541(6) 2
Cd1' C33 2.054(7) 2
Cd1' O6 2.145(6) 2
Cd1' N4 2.379(6) .
Cd1' O1 2.416(6) .
Cd2 Cd2' 1.316(3) .
Cd2 N8 2.245(4) .
Cd2 N1 2.259(4) 1_556
Cd2 O3 2.270(4) 1_565
Cd2 O8 2.385(5) 2_566
Cd2 O4 2.475(4) 1_565
Cd2 O8 2.511(5) .
Cd2 C32 2.714(5) 1_565
Cd2' O8 1.473(6) 2_566
Cd2' C36 2.036(7) 2_566
Cd2' O7 2.178(6) 2_566
Cd2' N1 2.285(6) 1_556
Cd2' O3 2.447(5) 1_565
Cd2' O4 2.451(6) 1_565
Cd2' C32 2.711(6) 1_565
N1 C5 1.328(7) .
N1 C1 1.343(7) .
N1 Cd2 2.259(4) 1_554
N1 Cd2' 2.285(6) 1_554
N2 C10 1.328(6) .
N2 C6 1.340(6) .
N3 C11 1.329(8) .
N3 C15 1.341(8) .
N4 C17 1.328(7) .
N4 C21 1.332(7) .
N5 C26 1.327(6) .
N5 C22 1.333(6) .
N6 C27 1.321(8) .
N6 C31 1.324(8) .
N7 C37 1.344(7) .
N7 C34 1.423(7) .
N8 C37 1.339(8) .
N8 C35 1.416(7) .
O1 C16 1.258(7) .
O2 C16 1.231(7) .
O3 C32 1.260(7) .
O3 Cd2 2.270(4) 1_545
O3 Cd2' 2.447(5) 1_545
O4 C32 1.242(7) .
O4 Cd2' 2.451(6) 1_545
O4 Cd2 2.475(4) 1_545
O5 C33 1.283(7) .
O5 Cd1' 1.541(6) 2
O5 Cd1 2.282(4) 2
O6 C33 1.236(7) .
O6 Cd1' 2.145(6) 2
O7 C36 1.256(8) .
O7 Cd2' 2.178(6) 2_566
O8 C36 1.274(7) .
O8 Cd2' 1.473(6) 2_566
O8 Cd2 2.385(5) 2_566
C1 C2 1.362(7) .
C1 H1 0.9300 .
C2 C3 1.374(7) .
C2 H2 0.9300 .
C3 C4 1.382(7) .
C3 C6 1.487(7) .
C4 C5 1.379(7) .
C4 H4 0.9300 .
C5 H5 0.9300 .
C6 C7 1.407(7) .
C7 C8 1.359(7) .
C7 H7 0.9300 .
C8 C9 1.389(7) .
C8 C16 1.507(7) .
C9 C10 1.387(7) .
C9 H9 0.9300 .
C10 C13 1.495(7) .
C11 C12 1.389(8) .
C11 H11 0.9300 .
C12 C13 1.392(8) .
C12 H12 0.9300 .
C13 C14 1.387(7) .
C14 C15 1.367(8) .
C14 H14 0.9300 .
C15 H15 0.9300 .
C17 C18 1.378(8) .
C17 H17 0.9300 .
C18 C19 1.371(7) .
C18 H18 0.9300 .
C19 C20 1.384(7) .
C19 C22 1.487(7) .
C20 C21 1.367(8) .
C20 H20 0.9300 .
C21 H21 0.9300 .
C22 C23 1.400(7) .
C23 C24 1.376(7) .
C23 H23 0.9300 .
C24 C25 1.382(7) .
C24 C32 1.505(7) .
C25 C26 1.398(7) .
C25 H25 0.9300 .
C26 C29 1.487(7) .
C27 C28 1.376(8) .
C27 H27 0.9300 .
C28 C29 1.380(7) .
C28 H28 0.9300 .
C29 C30 1.380(8) .
C30 C31 1.386(9) .
C30 H30 0.9300 .
C31 H31 0.9300 .
C32 Cd2' 2.711(6) 1_545
C32 Cd2 2.714(5) 1_545
C33 C34 1.435(8) .
C33 Cd1' 2.054(7) 2
C34 C35 1.381(7) .
C35 C36 1.430(8) .
C36 Cd2' 2.036(7) 2_566
C37 H37 0.9300 .

loop_
_geom_torsion_atom_site_label_1
_geom_torsion_atom_site_label_2
_geom_torsion_atom_site_label_3
_geom_torsion_atom_site_label_4
_geom_torsion
_geom_torsion_site_symmetry_1
_geom_torsion_site_symmetry_2
_geom_torsion_site_symmetry_3
_geom_torsion_site_symmetry_4
N4 Cd1 Cd1' O5 104.1(3) . . . 2
N7 Cd1 Cd1' O5 61.7(16) . . . 2
O1 Cd1 Cd1' O5 -107.0(3) . . . 2
O2 Cd1 Cd1' O5 -161.6(3) . . . 2
O5 Cd1 Cd1' O5 -4.8(4) . . . 2
N4 Cd1 Cd1' C33 113.6(5) . . . 2
N7 Cd1 Cd1' C33 71.2(17) . . . 2
O1 Cd1 Cd1' C33 -97.5(5) . . . 2
O5 Cd1 Cd1' C33 9.5(4) 2 . . 2
O2 Cd1 Cd1' C33 -152.1(5) . . . 2
O5 Cd1 Cd1' C33 4.7(5) . . . 2
N4 Cd1 Cd1' O6 168(3) . . . 2
N7 Cd1 Cd1' O6 126(2) . . . 2
O1 Cd1 Cd1' O6 -43(3) . . . 2
O5 Cd1 Cd1' O6 64(3) 2 . . 2
O2 Cd1 Cd1' O6 -98(3) . . . 2
O5 Cd1 Cd1' O6 59(3) . . . 2
N7 Cd1 Cd1' N4 -42.4(16) . . . .
O1 Cd1 Cd1' N4 148.94(17) . . . .
O5 Cd1 Cd1' N4 -104.1(3) 2 . . .
O2 Cd1 Cd1' N4 94.29(16) . . . .
O5 Cd1 Cd1' N4 -108.86(17) . . . .
N4 Cd1 Cd1' O1 -148.94(17) . . . .
N7 Cd1 Cd1' O1 168.6(15) . . . .
O5 Cd1 Cd1' O1 107.0(3) 2 . . .
O2 Cd1 Cd1' O1 -54.65(16) . . . .
O5 Cd1 Cd1' O1 102.20(16) . . . .
N8 Cd2 Cd2' O8 5.5(9) . . . 2_566
N1 Cd2 Cd2' O8 -110.1(3) 1_556 . . 2_566
O3 Cd2 Cd2' O8 98.4(3) 1_565 . . 2_566
O4 Cd2 Cd2' O8 154.0(4) 1_565 . . 2_566
O8 Cd2 Cd2' O8 -10.2(4) . . . 2_566
C32 Cd2 Cd2' O8 125.9(4) 1_565 . . 2_566
N8 Cd2 Cd2' C36 18.7(12) . . . 2_566
N1 Cd2 Cd2' C36 -96.9(7) 1_556 . . 2_566
O3 Cd2 Cd2' C36 111.6(7) 1_565 . . 2_566
O8 Cd2 Cd2' C36 13.2(6) 2_566 . . 2_566
O4 Cd2 Cd2' C36 167.2(7) 1_565 . . 2_566
O8 Cd2 Cd2' C36 2.9(7) . . . 2_566
C32 Cd2 Cd2' C36 139.1(7) 1_565 . . 2_566
N8 Cd2 Cd2' O7 161.1(11) . . . 2_566
N1 Cd2 Cd2' O7 45.5(13) 1_556 . . 2_566
O3 Cd2 Cd2' O7 -106.0(14) 1_565 . . 2_566
O8 Cd2 Cd2' O7 155.6(15) 2_566 . . 2_566
O4 Cd2 Cd2' O7 -50.4(13) 1_565 . . 2_566
O8 Cd2 Cd2' O7 145.3(13) . . . 2_566
C32 Cd2 Cd2' O7 -78.5(13) 1_565 . . 2_566
N8 Cd2 Cd2' N1 115.6(7) . . . 1_556
O3 Cd2 Cd2' N1 -151.50(17) 1_565 . . 1_556
O8 Cd2 Cd2' N1 110.1(3) 2_566 . . 1_556
O4 Cd2 Cd2' N1 -95.88(17) 1_565 . . 1_556
O8 Cd2 Cd2' N1 99.82(17) . . . 1_556
C32 Cd2 Cd2' N1 -123.99(19) 1_565 . . 1_556
N8 Cd2 Cd2' O3 -92.9(7) . . . 1_565
N1 Cd2 Cd2' O3 151.50(17) 1_556 . . 1_565
O8 Cd2 Cd2' O3 -98.4(3) 2_566 . . 1_565
O4 Cd2 Cd2' O3 55.61(15) 1_565 . . 1_565
O8 Cd2 Cd2' O3 -108.68(16) . . . 1_565
C32 Cd2 Cd2' O3 27.50(17) 1_565 . . 1_565
N8 Cd2 Cd2' O4 -148.5(7) . . . 1_565
N1 Cd2 Cd2' O4 95.88(17) 1_556 . . 1_565
O3 Cd2 Cd2' O4 -55.61(15) 1_565 . . 1_565
O8 Cd2 Cd2' O4 -154.0(4) 2_566 . . 1_565
O8 Cd2 Cd2' O4 -164.29(16) . . . 1_565
C32 Cd2 Cd2' O4 -28.11(16) 1_565 . . 1_565
N8 Cd2 Cd2' C32 -120.4(7) . . . 1_565
N1 Cd2 Cd2' C32 123.99(19) 1_556 . . 1_565
O3 Cd2 Cd2' C32 -27.50(17) 1_565 . . 1_565
O8 Cd2 Cd2' C32 -125.9(4) 2_566 . . 1_565
O4 Cd2 Cd2' C32 28.11(16) 1_565 . . 1_565
O8 Cd2 Cd2' C32 -136.18(18) . . . 1_565
Cd1' Cd1 N4 C17 -79.8(5) . . . .
N7 Cd1 N4 C17 95.0(5) . . . .
O1 Cd1 N4 C17 -135.4(5) . . . .
O5 Cd1 N4 C17 -40.5(5) 2 . . .
O2 Cd1 N4 C17 -173.5(5) . . . .
O5 Cd1 N4 C17 24.3(5) . . . .
Cd1' Cd1 N4 C21 117.0(5) . . . .
N7 Cd1 N4 C21 -68.2(5) . . . .
O1 Cd1 N4 C21 61.3(6) . . . .
O5 Cd1 N4 C21 156.2(5) 2 . . .
O2 Cd1 N4 C21 23.2(5) . . . .
O5 Cd1 N4 C21 -138.9(4) . . . .
N7 Cd1 N4 Cd1' 174.8(2) . . . .
O1 Cd1 N4 Cd1' -55.7(3) . . . .
O5 Cd1 N4 Cd1' 39.3(2) 2 . . .
O2 Cd1 N4 Cd1' -93.7(2) . . . .
O5 Cd1 N4 Cd1' 104.1(2) . . . .
Cd1 Cd1' N4 C17 117.4(4) . . . .
O5 Cd1' N4 C17 18.3(5) 2 . . .
C33 Cd1' N4 C17 -22.1(5) 2 . . .
O6 Cd1' N4 C17 -61.2(5) 2 . . .
O1 Cd1' N4 C17 153.7(4) . . . .
Cd1 Cd1' N4 C21 -84.4(5) . . . .
O5 Cd1' N4 C21 176.4(5) 2 . . .
C33 Cd1' N4 C21 136.1(5) 2 . . .
O6 Cd1' N4 C21 96.9(6) 2 . . .
O1 Cd1' N4 C21 -48.1(6) . . . .
O5 Cd1' N4 Cd1 -99.1(3) 2 . . .
C33 Cd1' N4 Cd1 -139.5(4) 2 . . .
O6 Cd1' N4 Cd1 -178.6(3) 2 . . .
O1 Cd1' N4 Cd1 36.3(2) . . . .
Cd1' Cd1 N7 C37 107.4(16) . . . .
N4 Cd1 N7 C37 65.8(6) . . . .
O1 Cd1 N7 C37 -84.3(6) . . . .
O5 Cd1 N7 C37 162.0(6) 2 . . .
O2 Cd1 N7 C37 -29.4(6) . . . .
O5 Cd1 N7 C37 176.3(7) . . . .
Cd1' Cd1 N7 C34 -65.5(17) . . . .
N4 Cd1 N7 C34 -107.1(4) . . . .
O1 Cd1 N7 C34 102.7(4) . . . .
O5 Cd1 N7 C34 -10.9(5) 2 . . .
O2 Cd1 N7 C34 157.6(4) . . . .
O5 Cd1 N7 C34 3.3(3) . . . .
Cd2' Cd2 N8 C37 161.6(7) . . . .
N1 Cd2 N8 C37 -87.7(6) 1_556 . . .
O3 Cd2 N8 C37 71.1(6) 1_565 . . .
O8 Cd2 N8 C37 165.6(6) 2_566 . . .
O4 Cd2 N8 C37 16.7(7) 1_565 . . .
O8 Cd2 N8 C37 178.4(6) . . . .
C32 Cd2 N8 C37 45.6(6) 1_565 . . .
Cd2' Cd2 N8 C35 -8.0(9) . . . .
N1 Cd2 N8 C35 102.8(4) 1_556 . . .
O3 Cd2 N8 C35 -98.5(4) 1_565 . . .
O8 Cd2 N8 C35 -3.9(5) 2_566 . . .
O4 Cd2 N8 C35 -152.9(3) 1_565 . . .
O8 Cd2 N8 C35 8.8(4) . . . .
C32 Cd2 N8 C35 -124.0(4) 1_565 . . .
Cd1' Cd1 O1 C16 -105.2(4) . . . .
N4 Cd1 O1 C16 -49.9(5) . . . .
N7 Cd1 O1 C16 76.4(4) . . . .
O5 Cd1 O1 C16 -143.9(4) 2 . . .
O2 Cd1 O1 C16 -2.5(4) . . . .
O5 Cd1 O1 C16 149.5(4) . . . .
N4 Cd1 O1 Cd1' 55.3(3) . . . .
N7 Cd1 O1 Cd1' -178.4(2) . . . .
O5 Cd1 O1 Cd1' -38.7(2) 2 . . .
O2 Cd1 O1 Cd1' 102.8(3) . . . .
O5 Cd1 O1 Cd1' -105.2(2) . . . .
Cd1 Cd1' O1 C16 78.1(4) . . . .
O5 Cd1' O1 C16 176.0(4) 2 . . .
C33 Cd1' O1 C16 -142.4(4) 2 . . .
O6 Cd1' O1 C16 -106.2(4) 2 . . .
N4 Cd1' O1 C16 41.5(5) . . . .
O5 Cd1' O1 Cd1 97.9(3) 2 . . .
C33 Cd1' O1 Cd1 139.5(4) 2 . . .
O6 Cd1' O1 Cd1 175.7(3) 2 . . .
N4 Cd1' O1 Cd1 -36.6(2) . . . .
Cd1' Cd1 O2 C16 76.8(4) . . . .
N4 Cd1 O2 C16 155.5(4) . . . .
N7 Cd1 O2 C16 -108.5(4) . . . .
O1 Cd1 O2 C16 2.5(4) . . . .
O5 Cd1 O2 C16 60.5(5) 2 . . .
O5 Cd1 O2 C16 -57.5(6) . . . .
Cd1' Cd1 O5 C33 168.5(4) . . . .
N4 Cd1 O5 C33 84.6(5) . . . .
N7 Cd1 O5 C33 -4.0(4) . . . .
O1 Cd1 O5 C33 -108.1(4) . . . .
O5 Cd1 O5 C33 165.1(6) 2 . . .
O2 Cd1 O5 C33 -59.8(6) . . . .
Cd1' Cd1 O5 Cd1' 8.6(6) . . . 2
N4 Cd1 O5 Cd1' -75.2(6) . . . 2
N7 Cd1 O5 Cd1' -163.9(6) . . . 2
O1 Cd1 O5 Cd1' 92.1(6) . . . 2
O5 Cd1 O5 Cd1' 5.2(4) 2 . . 2
O2 Cd1 O5 Cd1' 140.3(5) . . . 2
Cd1' Cd1 O5 Cd1 3.4(3) . . . 2
N4 Cd1 O5 Cd1 -80.5(2) . . . 2
N7 Cd1 O5 Cd1 -169.1(2) . . . 2
O1 Cd1 O5 Cd1 86.8(2) . . . 2
O5 Cd1 O5 Cd1 0.0 2 . . 2
O2 Cd1 O5 Cd1 135.1(3) . . . 2
Cd2' Cd2 O8 C36 166.1(5) . . . .
N8 Cd2 O8 C36 -9.5(4) . . . .
N1 Cd2 O8 C36 -118.8(5) 1_556 . . .
O3 Cd2 O8 C36 83.2(5) 1_565 . . .
O8 Cd2 O8 C36 159.8(6) 2_566 . . .
O4 Cd2 O8 C36 111.8(6) 1_565 . . .
C32 Cd2 O8 C36 90.3(5) 1_565 . . .
Cd2' Cd2 O8 Cd2' 16.0(6) . . . 2_566
N8 Cd2 O8 Cd2' -159.5(6) . . . 2_566
N1 Cd2 O8 Cd2' 91.1(6) 1_556 . . 2_566
O3 Cd2 O8 Cd2' -66.9(6) 1_565 . . 2_566
O8 Cd2 O8 Cd2' 9.8(4) 2_566 . . 2_566
O4 Cd2 O8 Cd2' -38.3(9) 1_565 . . 2_566
C32 Cd2 O8 Cd2' -59.8(6) 1_565 . . 2_566
Cd2' Cd2 O8 Cd2 6.3(3) . . . 2_566
N8 Cd2 O8 Cd2 -169.3(3) . . . 2_566
N1 Cd2 O8 Cd2 81.3(2) 1_556 . . 2_566
O3 Cd2 O8 Cd2 -76.6(2) 1_565 . . 2_566
O8 Cd2 O8 Cd2 0.0 2_566 . . 2_566
O4 Cd2 O8 Cd2 -48.1(6) 1_565 . . 2_566
C32 Cd2 O8 Cd2 -69.5(3) 1_565 . . 2_566
C5 N1 C1 C2 -2.3(9) . . . .
Cd2 N1 C1 C2 173.2(5) 1_554 . . .
Cd2' N1 C1 C2 -145.4(5) 1_554 . . .
N1 C1 C2 C3 2.2(10) . . . .
C1 C2 C3 C4 -0.4(9) . . . .
C1 C2 C3 C6 178.6(5) . . . .
C2 C3 C4 C5 -1.1(8) . . . .
C6 C3 C4 C5 179.8(5) . . . .
C1 N1 C5 C4 0.7(9) . . . .
Cd2 N1 C5 C4 -175.0(5) 1_554 . . .
Cd2' N1 C5 C4 151.8(5) 1_554 . . .
C3 C4 C5 N1 1.0(10) . . . .
C10 N2 C6 C7 0.0(8) . . . .
C10 N2 C6 C3 178.9(4) . . . .
C2 C3 C6 N2 -180.0(5) . . . .
C4 C3 C6 N2 -1.0(7) . . . .
C2 C3 C6 C7 -1.1(8) . . . .
C4 C3 C6 C7 177.9(5) . . . .
N2 C6 C7 C8 1.2(8) . . . .
C3 C6 C7 C8 -177.6(5) . . . .
C6 C7 C8 C9 -1.8(8) . . . .
C6 C7 C8 C16 171.6(5) . . . .
C7 C8 C9 C10 1.2(8) . . . .
C16 C8 C9 C10 -172.4(5) . . . .
C6 N2 C10 C9 -0.7(8) . . . .
C6 N2 C10 C13 -177.3(5) . . . .
C8 C9 C10 N2 0.1(8) . . . .
C8 C9 C10 C13 176.5(5) . . . .
C15 N3 C11 C12 -0.8(10) . . . .
N3 C11 C12 C13 0.3(11) . . . .
C11 C12 C13 C14 1.2(9) . . . .
C11 C12 C13 C10 -175.8(6) . . . .
N2 C10 C13 C14 14.8(7) . . . .
C9 C10 C13 C14 -161.9(5) . . . .
N2 C10 C13 C12 -168.4(5) . . . .
C9 C10 C13 C12 15.0(8) . . . .
C12 C13 C14 C15 -2.2(8) . . . .
C10 C13 C14 C15 174.9(5) . . . .
C11 N3 C15 C14 -0.3(10) . . . .
C13 C14 C15 N3 1.8(10) . . . .
Cd1 O2 C16 O1 -4.5(7) . . . .
Cd1 O2 C16 C8 173.6(5) . . . .
Cd1 O1 C16 O2 4.6(7) . . . .
Cd1' O1 C16 O2 -27.5(8) . . . .
Cd1 O1 C16 C8 -173.5(5) . . . .
Cd1' O1 C16 C8 154.4(5) . . . .
C7 C8 C16 O2 177.7(6) . . . .
C9 C8 C16 O2 -8.8(9) . . . .
C7 C8 C16 O1 -4.1(9) . . . .
C9 C8 C16 O1 169.3(6) . . . .
C21 N4 C17 C18 3.4(9) . . . .
Cd1 N4 C17 C18 -160.1(5) . . . .
Cd1' N4 C17 C18 164.1(5) . . . .
N4 C17 C18 C19 0.2(10) . . . .
C17 C18 C19 C20 -3.5(9) . . . .
C17 C18 C19 C22 175.0(5) . . . .
C18 C19 C20 C21 3.3(9) . . . .
C22 C19 C20 C21 -175.3(6) . . . .
C17 N4 C21 C20 -3.6(10) . . . .
Cd1 N4 C21 C20 160.8(5) . . . .
Cd1' N4 C21 C20 -160.9(5) . . . .
C19 C20 C21 N4 0.3(11) . . . .
C26 N5 C22 C23 1.0(8) . . . .
C26 N5 C22 C19 179.2(4) . . . .
C18 C19 C22 N5 -172.6(5) . . . .
C20 C19 C22 N5 5.9(7) . . . .
C18 C19 C22 C23 5.5(8) . . . .
C20 C19 C22 C23 -176.0(5) . . . .
N5 C22 C23 C24 0.3(8) . . . .
C19 C22 C23 C24 -177.8(5) . . . .
C22 C23 C24 C25 -0.8(8) . . . .
C22 C23 C24 C32 179.7(5) . . . .
C23 C24 C25 C26 0.1(8) . . . .
C32 C24 C25 C26 179.5(5) . . . .
C22 N5 C26 C25 -1.8(8) . . . .
C22 N5 C26 C29 -178.7(4) . . . .
C24 C25 C26 N5 1.3(8) . . . .
C24 C25 C26 C29 177.8(5) . . . .
C31 N6 C27 C28 -0.5(11) . . . .
N6 C27 C28 C29 1.2(11) . . . .
C27 C28 C29 C30 -1.5(9) . . . .
C27 C28 C29 C26 177.1(6) . . . .
N5 C26 C29 C30 -167.7(5) . . . .
C25 C26 C29 C30 15.6(9) . . . .
N5 C26 C29 C28 13.9(7) . . . .
C25 C26 C29 C28 -162.9(5) . . . .
C28 C29 C30 C31 1.2(9) . . . .
C26 C29 C30 C31 -177.3(6) . . . .
C27 N6 C31 C30 0.2(11) . . . .
C29 C30 C31 N6 -0.6(12) . . . .
Cd2' O4 C32 O3 -30.9(6) 1_545 . . .
Cd2 O4 C32 O3 0.1(6) 1_545 . . .
Cd2' O4 C32 C24 150.7(5) 1_545 . . .
Cd2 O4 C32 C24 -178.3(5) 1_545 . . .
Cd2 O4 C32 Cd2' 31.01(9) 1_545 . . 1_545
Cd2' O4 C32 Cd2 -31.01(9) 1_545 . . 1_545
Cd2 O3 C32 O4 -0.2(7) 1_545 . . .
Cd2' O3 C32 O4 30.9(6) 1_545 . . .
Cd2 O3 C32 C24 178.3(4) 1_545 . . .
Cd2' O3 C32 C24 -150.6(5) 1_545 . . .
Cd2 O3 C32 Cd2' -31.08(12) 1_545 . . 1_545
Cd2' O3 C32 Cd2 31.08(12) 1_545 . . 1_545
C23 C24 C32 O4 165.8(6) . . . .
C25 C24 C32 O4 -13.7(9) . . . .
C23 C24 C32 O3 -12.7(8) . . . .
C25 C24 C32 O3 167.9(6) . . . .
C23 C24 C32 Cd2' -100.6(10) . . . 1_545
C25 C24 C32 Cd2' 80.0(10) . . . 1_545
C23 C24 C32 Cd2 1(4) . . . 1_545
C25 C24 C32 Cd2 -179(4) . . . 1_545
Cd1' O6 C33 O5 5.6(6) 2 . . .
Cd1' O6 C33 C34 -174.9(6) 2 . . .
Cd1' O5 C33 O6 -7.3(7) 2 . . .
Cd1 O5 C33 O6 -13.8(9) 2 . . .
Cd1 O5 C33 O6 -176.7(5) . . . .
Cd1' O5 C33 C34 173.2(5) 2 . . .
Cd1 O5 C33 C34 166.7(4) 2 . . .
Cd1 O5 C33 C34 3.9(7) . . . .
Cd1 O5 C33 Cd1' -6.5(3) 2 . . 2
Cd1 O5 C33 Cd1' -169.4(5) . . . 2
C37 N7 C34 C35 1.4(6) . . . .
Cd1 N7 C34 C35 176.8(3) . . . .
C37 N7 C34 C33 -178.4(5) . . . .
Cd1 N7 C34 C33 -2.9(6) . . . .
O6 C33 C34 C35 0.0(10) . . . .
O5 C33 C34 C35 179.5(6) . . . .
Cd1' C33 C34 C35 -162.8(13) 2 . . .
O6 C33 C34 N7 179.7(5) . . . .
O5 C33 C34 N7 -0.8(8) . . . .
Cd1' C33 C34 N7 16.9(19) 2 . . .
N7 C34 C35 N8 -1.1(6) . . . .
C33 C34 C35 N8 178.6(6) . . . .
N7 C34 C35 C36 -178.5(6) . . . .
C33 C34 C35 C36 1.2(11) . . . .
C37 N8 C35 C34 0.4(6) . . . .
Cd2 N8 C35 C34 173.4(3) . . . .
C37 N8 C35 C36 178.1(5) . . . .
Cd2 N8 C35 C36 -8.9(7) . . . .
Cd2' O7 C36 O8 6.0(6) 2_566 . . .
Cd2' O7 C36 C35 -173.8(6) 2_566 . . .
Cd2' O8 C36 O7 -8.2(8) 2_566 . . .
Cd2 O8 C36 O7 -13.4(9) 2_566 . . .
Cd2 O8 C36 O7 -171.5(5) . . . .
Cd2' O8 C36 C35 171.6(5) 2_566 . . .
Cd2 O8 C36 C35 166.3(4) 2_566 . . .
Cd2 O8 C36 C35 8.2(7) . . . .
Cd2 O8 C36 Cd2' -5.2(2) 2_566 . . 2_566
Cd2 O8 C36 Cd2' -163.4(5) . . . 2_566
C34 C35 C36 O7 -3.4(10) . . . .
N8 C35 C36 O7 179.5(5) . . . .
C34 C35 C36 O8 176.8(6) . . . .
N8 C35 C36 O8 -0.3(8) . . . .
C34 C35 C36 Cd2' -164.0(13) . . . 2_566
N8 C35 C36 Cd2' 18.9(19) . . . 2_566
C35 N8 C37 N7 0.6(7) . . . .
Cd2 N8 C37 N7 -169.9(4) . . . .
C34 N7 C37 N8 -1.3(7) . . . .
Cd1 N7 C37 N8 -174.8(4) . . . .
